data_2226179
loop_
_publ_author_name
'Xu, Hai-Zhen'
'Yang, Yan-Xia'
'Yan, Jing'
'Zhu, You-Quan'

_publ_section_title
;
 4-[(<i>Z</i>)-Allylamino(phenyl)methylene]-3-methyl-1-phenyl-1<i>H</i>-pyrazol-5(4<i>H</i>)-one
;
_journal_coeditor_code IS2538
_journal_issue 6
_journal_name_full 'Acta Crystallographica Section E'
_journal_page_first o1309
_journal_paper_doi 10.1107/S160053681001384X
_journal_volume 66
_journal_year 2010
_chemical_formula_iupac 'C20 H19 N3 O'
_chemical_formula_moiety 'C20 H19 N3 O'
_chemical_formula_sum 'C20 H19 N3 O'
_chemical_formula_weight 317.38
_chemical_name_systematic
;
4-[(<i>Z</i>)-Allylamino(phenyl)methylene]-3-methyl-1-phenyl-
1<i>H</i>-pyrazol-5(4<i>H</i>)-one
;
_space_group_IT_number 2
_symmetry_cell_setting triclinic
_symmetry_space_group_name_Hall '-P 1'
_symmetry_space_group_name_H-M 'P -1'
_atom_sites_solution_hydrogens geom
_atom_sites_solution_primary direct
_atom_sites_solution_secondary difmap
_cell_angle_alpha 86.175(8)
_cell_angle_beta 89.280(9)
_cell_angle_gamma 74.329(7)
_cell_formula_units_Z 2
_cell_length_a 9.2950(10)
_cell_length_b 9.8440(12)
_cell_length_c 10.0670(14)
_cell_measurement_reflns_used 2516
_cell_measurement_temperature 293(2)
_cell_measurement_theta_max 27.20
_cell_measurement_theta_min 2.00
_cell_volume 884.90(19)
_computing_cell_refinement '<i>CrystalClear</i> (Rigaku, 2009)'
_computing_data_collection '<i>CrystalClear</i> (Rigaku, 2009)'
_computing_data_reduction '<i>CrystalClear</i> (Rigaku, 2009)'
_computing_molecular_graphics '<i>CrystalStructure</i> (Rigaku, 2009)'
_computing_publication_material '<i>CrystalStructure</i> (Rigaku, 2009)'
_computing_structure_refinement '<i>SHELXL97</i> (Sheldrick, 2008)'
_computing_structure_solution '<i>SHELXS97</i> (Sheldrick, 2008)'
_diffrn_ambient_temperature 293(2)
_diffrn_measured_fraction_theta_full 0.991
_diffrn_measured_fraction_theta_max 0.991
_diffrn_measurement_device_type 'Rigaku Saturn724 CCD camera'
_diffrn_measurement_method \w
_diffrn_radiation_monochromator multilayer
_diffrn_radiation_source 'rotating anode'
_diffrn_radiation_type MoK\a
_diffrn_radiation_wavelength 0.71075
_diffrn_reflns_av_R_equivalents 0.0319
_diffrn_reflns_av_sigmaI/netI 0.0437
_diffrn_reflns_limit_h_max 11
_diffrn_reflns_limit_h_min -11
_diffrn_reflns_limit_k_max 12
_diffrn_reflns_limit_k_min -12
_diffrn_reflns_limit_l_max 12
_diffrn_reflns_limit_l_min -12
_diffrn_reflns_number 10726
_diffrn_reflns_theta_full 27.23
_diffrn_reflns_theta_max 27.23
_diffrn_reflns_theta_min 2.03
_diffrn_standards_decay_% 0
_diffrn_standards_interval_count 0
_diffrn_standards_interval_time 0
_diffrn_standards_number 0
_exptl_absorpt_coefficient_mu 0.075
_exptl_absorpt_correction_T_max 0.9881
_exptl_absorpt_correction_T_min 0.9836
_exptl_absorpt_correction_type multi-scan
_exptl_absorpt_process_details '(<i>CrystalClear</i>; Rigaku, 2009)'
_exptl_crystal_colour colorless
_exptl_crystal_density_diffrn 1.191
_exptl_crystal_density_method 'not measured'
_exptl_crystal_description prism
_exptl_crystal_F_000 336
_exptl_crystal_size_max 0.22
_exptl_crystal_size_mid 0.18
_exptl_crystal_size_min 0.16
_refine_diff_density_max 0.167
_refine_diff_density_min -0.191
_refine_ls_extinction_coef 0.044(6)
_refine_ls_extinction_expression Fc^*^=kFc[1+0.001xFc^2^\l^3^/sin(2\q)]^-1/4^
_refine_ls_extinction_method '<i>SHELXL97</i> (Sheldrick, 2008)'
_refine_ls_goodness_of_fit_ref 0.943
_refine_ls_hydrogen_treatment mixed
_refine_ls_matrix_type full
_refine_ls_number_parameters 242
_refine_ls_number_reflns 3910
_refine_ls_number_restraints 16
_refine_ls_restrained_S_all 0.992
_refine_ls_R_factor_all 0.0805
_refine_ls_R_factor_gt 0.0471
_refine_ls_shift/su_max 0.000
_refine_ls_shift/su_mean 0.000
_refine_ls_structure_factor_coef Fsqd
_refine_ls_weighting_details 'calc w=1/[\s^2^(Fo^2^)+(0.0682P)^2^+0.0000P] where P=(Fo^2^+2Fc^2^)/3'
_refine_ls_weighting_scheme calc
_refine_ls_wR_factor_gt 0.1160
_refine_ls_wR_factor_ref 0.1325
_reflns_number_gt 2135
_reflns_number_total 3910
_reflns_threshold_expression I>2\s(I)
_cod_data_source_file is2538.cif
_cod_data_source_block I
_cod_database_code 2226179
_cod_database_fobs_code 2226179

loop_
_symmetry_equiv_pos_as_xyz
'x, y, z'
'-x, -y, -z'

loop_
_atom_site_type_symbol
_atom_site_label
_atom_site_fract_x
_atom_site_fract_y
_atom_site_fract_z
_atom_site_U_iso_or_equiv
_atom_site_adp_type
_atom_site_calc_flag
_atom_site_refinement_flags
_atom_site_occupancy
_atom_site_disorder_assembly
_atom_site_disorder_group
O O1 0.20365(11) 0.99841(12) 0.85524(11) 0.0659(4) Uani d . 1 . .
N N1 0.08977(14) 1.17446(14) 0.69281(13) 0.0581(4) Uani d . 1 . .
N N2 -0.03759(15) 1.20734(14) 0.61172(14) 0.0623(4) Uani d . 1 . .
N N3 0.04161(16) 0.81085(15) 0.89396(14) 0.0668(4) Uani d . 1 A .
H H3 0.130(2) 0.858(2) 0.9078(19) 0.098(6) Uiso d . 1 . .
C C1 0.10280(17) 1.05164(17) 0.77140(15) 0.0532(4) Uani d . 1 . .
C C2 -0.02439(16) 1.00449(16) 0.73734(15) 0.0523(4) Uani d . 1 . .
C C3 -0.10420(17) 1.10712(17) 0.63795(16) 0.0570(4) Uani d . 1 . .
C C4 -0.2423(2) 1.1118(2) 0.56172(19) 0.0750(5) Uani d . 1 . .
H H4A -0.2771 1.2037 0.5118 0.090 Uiso calc R 1 . .
H H4B -0.3202 1.0983 0.6237 0.090 Uiso calc R 1 . .
H H4C -0.2203 1.0364 0.4996 0.090 Uiso calc R 1 . .
C C5 0.17910(19) 1.27022(17) 0.69264(16) 0.0593(4) Uani d . 1 . .
C C6 0.1197(2) 1.40867(19) 0.64376(18) 0.0724(5) Uani d . 1 . .
H H6 0.0188 1.4392 0.6140 0.087 Uiso calc R 1 . .
C C7 0.2068(3) 1.5026(2) 0.6381(2) 0.0905(7) Uani d . 1 . .
H H7 0.1662 1.5972 0.6031 0.109 Uiso calc R 1 . .
C C8 0.3519(3) 1.4595(2) 0.6831(2) 0.0945(7) Uani d . 1 . .
H H8 0.4120 1.5238 0.6788 0.113 Uiso calc R 1 . .
C C9 0.4100(2) 1.3225(2) 0.7344(2) 0.0852(6) Uani d . 1 . .
H H9 0.5097 1.2934 0.7674 0.102 Uiso calc R 1 . .
C C10 0.3249(2) 1.2272(2) 0.73843(19) 0.0716(5) Uani d . 1 . .
H H10 0.3664 1.1325 0.7725 0.086 Uiso calc R 1 . .
C C11 -0.05472(16) 0.88577(16) 0.80315(15) 0.0531(4) Uani d . 1 . .
C C12 -0.19394(17) 0.84403(16) 0.77922(16) 0.0536(4) Uani d . 1 . .
C C13 -0.2147(2) 0.77965(19) 0.66608(18) 0.0703(5) Uani d . 1 . .
H H13 -0.1366 0.7554 0.6029 0.084 Uiso calc R 1 . .
C C14 -0.3499(2) 0.7506(2) 0.6453(2) 0.0828(6) Uani d . 1 . .
H H14 -0.3645 0.7065 0.5674 0.099 Uiso calc R 1 . .
C C15 -0.4624(2) 0.7848(2) 0.7356(2) 0.0779(6) Uani d . 1 . .
H H15 -0.5556 0.7662 0.7197 0.093 Uiso calc R 1 . .
C C16 -0.44114(19) 0.8458(2) 0.8489(2) 0.0732(5) Uani d . 1 . .
H H16 -0.5192 0.8681 0.9122 0.088 Uiso calc R 1 . .
C C17 -0.30750(18) 0.87516(18) 0.87209(17) 0.0642(5) Uani d . 1 . .
H H17 -0.2931 0.9167 0.9516 0.077 Uiso calc R 1 . .
C C18 0.0316(2) 0.68276(19) 0.9706(2) 0.0775(6) Uani d D 1 . .
H H18A -0.0194 0.6319 0.9183 0.093 Uiso d PR 0.533(9) A 1
H H18B -0.0251 0.7075 1.0499 0.093 Uiso d PR 0.533(9) A 1
H H18C 0.0338 0.6098 0.9113 0.093 Uiso d PR 0.467(9) A 2
H H18D -0.0616 0.7019 1.0174 0.093 Uiso d PR 0.467(9) A 2
C C19 0.1772(5) 0.5941(6) 1.0070(7) 0.0726(16) Uani d PD 0.533(9) A 1
H H19 0.2349 0.5531 0.9340 0.087 Uiso calc PR 0.533(9) A 1
C C20 0.2430(9) 0.5605(8) 1.1187(6) 0.106(2) Uani d PDU 0.533(9) A 1
H H20A 0.1939 0.5966 1.1973 0.128 Uiso calc PR 0.533(9) A 1
H H20B 0.3415 0.4993 1.1237 0.128 Uiso calc PR 0.533(9) A 1
C C19' 0.1553(8) 0.6368(9) 1.0669(8) 0.098(2) Uani d PD 0.467(9) A 2
H H19' 0.1399 0.6733 1.1525 0.118 Uiso calc PR 0.467(9) A 2
C C20' 0.2789(10) 0.5535(13) 1.0447(12) 0.178(4) Uani d PDU 0.467(9) A 2
H H20C 0.2984 0.5148 0.9602 0.214 Uiso calc PR 0.467(9) A 2
H H20D 0.3537 0.5286 1.1122 0.214 Uiso calc PR 0.467(9) A 2

loop_
_atom_site_aniso_label
_atom_site_aniso_U_11
_atom_site_aniso_U_22
_atom_site_aniso_U_33
_atom_site_aniso_U_12
_atom_site_aniso_U_13
_atom_site_aniso_U_23
O1 0.0607(7) 0.0729(8) 0.0680(8) -0.0270(6) -0.0173(6) 0.0090(6)
N1 0.0619(8) 0.0603(8) 0.0555(8) -0.0236(7) -0.0107(7) 0.0028(7)
N2 0.0655(9) 0.0643(9) 0.0591(9) -0.0222(7) -0.0147(7) 0.0036(7)
N3 0.0652(9) 0.0676(9) 0.0717(10) -0.0284(7) -0.0162(8) 0.0144(8)
C1 0.0540(9) 0.0574(10) 0.0496(9) -0.0171(7) -0.0043(8) -0.0023(8)
C2 0.0510(9) 0.0576(9) 0.0503(9) -0.0184(7) -0.0055(7) -0.0023(8)
C3 0.0556(9) 0.0645(10) 0.0520(10) -0.0176(8) -0.0064(8) -0.0032(8)
C4 0.0705(12) 0.0822(13) 0.0747(13) -0.0268(10) -0.0227(10) 0.0081(10)
C5 0.0696(11) 0.0620(11) 0.0527(10) -0.0284(9) -0.0022(8) -0.0043(8)
C6 0.0852(13) 0.0670(12) 0.0705(12) -0.0303(10) -0.0113(10) 0.0000(9)
C7 0.1128(17) 0.0687(13) 0.0989(17) -0.0404(12) -0.0136(14) -0.0006(11)
C8 0.1163(18) 0.0822(15) 0.1049(18) -0.0598(14) -0.0044(14) -0.0092(13)
C9 0.0827(13) 0.0890(15) 0.0965(16) -0.0437(11) -0.0090(12) -0.0093(12)
C10 0.0711(12) 0.0700(12) 0.0800(13) -0.0302(9) -0.0061(10) -0.0027(10)
C11 0.0518(9) 0.0589(10) 0.0496(9) -0.0162(8) -0.0045(7) -0.0047(8)
C12 0.0554(9) 0.0572(9) 0.0509(9) -0.0201(7) -0.0051(8) -0.0015(7)
C13 0.0753(12) 0.0874(13) 0.0586(11) -0.0371(10) 0.0013(9) -0.0164(10)
C14 0.0929(14) 0.1009(15) 0.0694(13) -0.0478(12) -0.0109(11) -0.0197(11)
C15 0.0674(12) 0.0878(14) 0.0875(15) -0.0360(10) -0.0143(11) -0.0044(12)
C16 0.0557(10) 0.0876(13) 0.0795(13) -0.0234(9) -0.0013(9) -0.0108(11)
C17 0.0580(10) 0.0765(12) 0.0617(11) -0.0218(8) -0.0027(9) -0.0140(9)
C18 0.0852(13) 0.0719(12) 0.0779(13) -0.0302(10) -0.0147(11) 0.0179(10)
C19 0.052(3) 0.067(3) 0.092(4) -0.005(2) -0.003(3) -0.001(3)
C20 0.095(4) 0.118(4) 0.093(4) -0.012(3) -0.024(3) 0.029(3)
C19' 0.123(6) 0.092(5) 0.059(4) 0.006(4) 0.005(4) 0.000(3)
C20' 0.115(6) 0.273(9) 0.110(7) 0.013(6) -0.002(5) -0.025(6)

loop_
_atom_type_symbol
_atom_type_description
_atom_type_scat_dispersion_real
_atom_type_scat_dispersion_imag
_atom_type_scat_source
C C 0.0033 0.0016 'International Tables Vol C Tables 4.2.6.8 and 6.1.1.4'
H H 0.0000 0.0000 'International Tables Vol C Tables 4.2.6.8 and 6.1.1.4'
N N 0.0061 0.0033 'International Tables Vol C Tables 4.2.6.8 and 6.1.1.4'
O O 0.0106 0.0060 'International Tables Vol C Tables 4.2.6.8 and 6.1.1.4'

loop_
_geom_angle_atom_site_label_1
_geom_angle_atom_site_label_2
_geom_angle_atom_site_label_3
_geom_angle_site_symmetry_1
_geom_angle_site_symmetry_3
_geom_angle
_geom_angle_publ_flag
C1 N1 N2 . . 111.74(12) no
C1 N1 C5 . . 128.86(14) no
N2 N1 C5 . . 119.21(13) no
C3 N2 N1 . . 106.53(13) no
C11 N3 C18 . . 126.82(15) no
C11 N3 H3 . . 110.9(10) no
C18 N3 H3 . . 122.3(10) no
O1 C1 N1 . . 125.78(15) no
O1 C1 C2 . . 129.30(15) no
N1 C1 C2 . . 104.91(13) no
C11 C2 C3 . . 132.68(15) no
C11 C2 C1 . . 121.72(14) no
C3 C2 C1 . . 105.45(13) no
N2 C3 C2 . . 111.37(14) no
N2 C3 C4 . . 118.53(15) no
C2 C3 C4 . . 130.07(15) no
C3 C4 H4A . . 109.5 no
C3 C4 H4B . . 109.5 no
H4A C4 H4B . . 109.5 no
C3 C4 H4C . . 109.5 no
H4A C4 H4C . . 109.5 no
H4B C4 H4C . . 109.5 no
C10 C5 C6 . . 119.66(17) no
C10 C5 N1 . . 121.11(15) no
C6 C5 N1 . . 119.23(16) no
C7 C6 C5 . . 120.17(19) no
C7 C6 H6 . . 119.9 no
C5 C6 H6 . . 119.9 no
C8 C7 C6 . . 120.1(2) no
C8 C7 H7 . . 120.0 no
C6 C7 H7 . . 120.0 no
C7 C8 C9 . . 119.77(19) no
C7 C8 H8 . . 120.1 no
C9 C8 H8 . . 120.1 no
C8 C9 C10 . . 120.6(2) no
C8 C9 H9 . . 119.7 no
C10 C9 H9 . . 119.7 no
C9 C10 C5 . . 119.68(18) no
C9 C10 H10 . . 120.2 no
C5 C10 H10 . . 120.2 no
N3 C11 C2 . . 118.69(14) no
N3 C11 C12 . . 118.78(14) no
C2 C11 C12 . . 122.48(14) no
C13 C12 C17 . . 119.47(15) no
C13 C12 C11 . . 122.02(15) no
C17 C12 C11 . . 118.47(14) no
C12 C13 C14 . . 119.53(18) no
C12 C13 H13 . . 120.2 no
C14 C13 H13 . . 120.2 no
C15 C14 C13 . . 120.61(18) no
C15 C14 H14 . . 119.7 no
C13 C14 H14 . . 119.7 no
C16 C15 C14 . . 119.97(18) no
C16 C15 H15 . . 120.0 no
C14 C15 H15 . . 120.0 no
C15 C16 C17 . . 120.51(18) no
C15 C16 H16 . . 119.7 no
C17 C16 H16 . . 119.7 no
C16 C17 C12 . . 119.87(16) no
C16 C17 H17 . . 120.1 no
C12 C17 H17 . . 120.1 no
C19 C18 N3 . . 111.1(3) no
N3 C18 C19' . . 110.1(4) no
C19 C18 H18A . . 109.6 no
N3 C18 H18A . . 109.1 no
C19 C18 H18B . . 109.0 no
N3 C18 H18B . . 109.6 no
H18A C18 H18B . . 108.3 no
N3 C18 H18C . . 109.6 no
C19' C18 H18C . . 110.4 no
N3 C18 H18D . . 109.1 no
C19' C18 H18D . . 109.3 no
H18C C18 H18D . . 108.3 no
C20 C19 C18 . . 131.8(9) no
C20 C19 H19 . . 114.1 no
C18 C19 H19 . . 114.1 no
C19 C20 H20A . . 120.0 no
C19 C20 H20B . . 120.0 no
H20A C20 H20B . . 120.0 no
C20' C19' C18 . . 124.8(11) no
C20' C19' H19' . . 117.6 no
C18 C19' H19' . . 117.6 no
C19' C20' H20C . . 120.0 no
C19' C20' H20D . . 120.0 no
H20C C20' H20D . . 120.0 no

loop_
_geom_bond_atom_site_label_1
_geom_bond_atom_site_label_2
_geom_bond_site_symmetry_2
_geom_bond_distance
_geom_bond_publ_flag
O1 C1 . 1.2494(17) n
N1 C1 . 1.378(2) ?
N1 N2 . 1.3981(17) no
N1 C5 . 1.4145(19) no
N2 C3 . 1.3106(19) no
N3 C11 . 1.3249(19) n
N3 C18 . 1.458(2) no
N3 H3 . 1.062(19) no
C1 C2 . 1.435(2) n
C2 C11 . 1.398(2) n
C2 C3 . 1.432(2) no
C3 C4 . 1.492(2) no
C4 H4A . 0.9800 no
C4 H4B . 0.9800 no
C4 H4C . 0.9800 no
C5 C10 . 1.382(2) no
C5 C6 . 1.384(2) no
C6 C7 . 1.382(3) no
C6 H6 . 0.9500 no
C7 C8 . 1.373(3) no
C7 H7 . 0.9500 no
C8 C9 . 1.378(3) no
C8 H8 . 0.9500 no
C9 C10 . 1.379(2) no
C9 H9 . 0.9500 no
C10 H10 . 0.9500 no
C11 C12 . 1.487(2) no
C12 C13 . 1.380(2) no
C12 C17 . 1.386(2) no
C13 C14 . 1.383(2) no
C13 H13 . 0.9500 no
C14 C15 . 1.364(3) no
C14 H14 . 0.9500 no
C15 C16 . 1.364(3) no
C15 H15 . 0.9500 no
C16 C17 . 1.375(2) no
C16 H16 . 0.9500 no
C17 H17 . 0.9500 no
C18 C19 . 1.436(5) no
C18 C19' . 1.468(6) no
C18 H18A . 0.9601 no
C18 H18B . 0.9600 no
C18 H18C . 0.9600 no
C18 H18D . 0.9600 no
C19 C20 . 1.267(7) no
C19 H19 . 0.9500 no
C20 H20A . 0.9500 no
C20 H20B . 0.9500 no
C19' C20' . 1.246(8) no
C19' H19' . 0.9500 no
C20' H20C . 0.9500 no
C20' H20D . 0.9500 no

loop_
_geom_hbond_atom_site_label_D
_geom_hbond_atom_site_label_H
_geom_hbond_atom_site_label_A
_geom_hbond_site_symmetry_A
_geom_hbond_distance_DH
_geom_hbond_distance_HA
_geom_hbond_distance_DA
_geom_hbond_angle_DHA
N3 H3 O1 . 1.06(2) 1.75(2) 2.687(2) 145(2)
C17 H17 O1 2_577 0.95 2.41 3.345(2) 168

loop_
_geom_torsion_atom_site_label_1
_geom_torsion_atom_site_label_2
_geom_torsion_atom_site_label_3
_geom_torsion_atom_site_label_4
_geom_torsion_site_symmetry_1
_geom_torsion_site_symmetry_2
_geom_torsion_site_symmetry_3
_geom_torsion_site_symmetry_4
_geom_torsion
_geom_torsion_publ_flag
C1 N1 N2 C3 . . . . -0.16(18) no
C5 N1 N2 C3 . . . . -175.66(13) no
N2 N1 C1 O1 . . . . -178.45(15) no
C5 N1 C1 O1 . . . . -3.5(3) no
N2 N1 C1 C2 . . . . 0.05(17) no
C5 N1 C1 C2 . . . . 175.00(15) no
O1 C1 C2 C11 . . . . 2.3(3) no
N1 C1 C2 C11 . . . . -176.11(14) no
O1 C1 C2 C3 . . . . 178.50(16) no
N1 C1 C2 C3 . . . . 0.07(16) no
N1 N2 C3 C2 . . . . 0.21(18) no
N1 N2 C3 C4 . . . . -177.88(14) no
C11 C2 C3 N2 . . . . 175.40(17) no
C1 C2 C3 N2 . . . . -0.18(18) no
C11 C2 C3 C4 . . . . -6.8(3) no
C1 C2 C3 C4 . . . . 177.63(16) no
C1 N1 C5 C10 . . . . 24.4(3) no
N2 N1 C5 C10 . . . . -161.01(15) no
C1 N1 C5 C6 . . . . -156.64(16) no
N2 N1 C5 C6 . . . . 18.0(2) no
C10 C5 C6 C7 . . . . 1.4(3) no
N1 C5 C6 C7 . . . . -177.61(17) no
C5 C6 C7 C8 . . . . -1.1(3) no
C6 C7 C8 C9 . . . . -0.4(3) no
C7 C8 C9 C10 . . . . 1.5(3) no
C8 C9 C10 C5 . . . . -1.2(3) no
C6 C5 C10 C9 . . . . -0.3(3) no
N1 C5 C10 C9 . . . . 178.70(16) no
C18 N3 C11 C2 . . . . -178.50(16) no
C18 N3 C11 C12 . . . . 4.1(3) no
C3 C2 C11 N3 . . . . -178.88(16) no
C1 C2 C11 N3 . . . . -3.9(2) no
C3 C2 C11 C12 . . . . -1.5(3) no
C1 C2 C11 C12 . . . . 173.46(14) no
N3 C11 C12 C13 . . . . -106.78(19) no
C2 C11 C12 C13 . . . . 75.9(2) no
N3 C11 C12 C17 . . . . 75.2(2) no
C2 C11 C12 C17 . . . . -102.11(19) no
C17 C12 C13 C14 . . . . 1.7(3) no
C11 C12 C13 C14 . . . . -176.21(16) no
C12 C13 C14 C15 . . . . -0.1(3) no
C13 C14 C15 C16 . . . . -1.2(3) no
C14 C15 C16 C17 . . . . 1.0(3) no
C15 C16 C17 C12 . . . . 0.7(3) no
C13 C12 C17 C16 . . . . -2.0(3) no
C11 C12 C17 C16 . . . . 176.02(15) no
C11 N3 C18 C19 . . . . 151.5(4) no
C11 N3 C18 C19' . . . . -176.4(4) no
N3 C18 C19 C20 . . . . 111.7(6) no
N3 C18 C19' C20' . . . . -90.6(11) no
